data_2206365
loop_
_publ_author_name
'Shallard-Brown, Howard A.'
'Watkin, David J.'
'Cowley, Andrew R.'

_publ_section_title
;
 Methyl acetoacetate at 150 K
;
_journal_issue 8
_journal_name_full 'Acta Crystallographica Section E'
_journal_page_first o2422
_journal_page_last o2423
_journal_paper_doi 10.1107/S1600536805017654
_journal_volume 61
_journal_year 2005
_chemical_formula_iupac 'C5 H8 O3'
_chemical_formula_moiety 'C5 H8 O3'
_chemical_formula_sum 'C5 H8 O3'
_chemical_formula_weight 116.12
_space_group_IT_number 14
_symmetry_cell_setting monoclinic
_symmetry_space_group_name_Hall '-P 2ybc'
_symmetry_space_group_name_H-M 'P 1 21/c 1'
_atom_sites_solution_hydrogens geom
_atom_sites_solution_primary direct
_audit_creation_method CRYSTALS_ver_12.39
_cell_angle_alpha 90
_cell_angle_beta 95.5132(17)
_cell_angle_gamma 90
_cell_formula_units_Z 4
_cell_length_a 6.0018(2)
_cell_length_b 8.0384(3)
_cell_length_c 12.4802(3)
_cell_measurement_reflns_used 1392
_cell_measurement_temperature 150
_cell_measurement_theta_max 27
_cell_measurement_theta_min 5
_cell_volume 599.32(3)
_computing_cell_refinement 'DENZO/SCALEPACK (Otwinowski & Minor, 1997)'
_computing_data_collection 'COLLECT (Nonius, 1997)'
_computing_data_reduction DENZO/SCALEPACK
_computing_molecular_graphics 'CAMERON (Watkin <i>et al.</i>, 1996)'
_computing_publication_material CRYSTALS
_computing_structure_refinement 'CRYSTALS (Betteridge <i>et al.</i>, 2003)'
_computing_structure_solution 'SIR92 (Altomare <i>et al.</i>, 1994)'
_diffrn_ambient_temperature 150
_diffrn_measured_fraction_theta_full 0.985
_diffrn_measured_fraction_theta_max 0.985
_diffrn_measurement_device_type 'Nonius KappaCCD'
_diffrn_measurement_method \w
_diffrn_radiation_monochromator graphite
_diffrn_radiation_type 'Mo K\a'
_diffrn_radiation_wavelength 0.71073
_diffrn_reflns_av_R_equivalents 0.022
_diffrn_reflns_limit_h_max 7
_diffrn_reflns_limit_h_min -7
_diffrn_reflns_limit_k_max 10
_diffrn_reflns_limit_k_min -10
_diffrn_reflns_limit_l_max 16
_diffrn_reflns_limit_l_min -16
_diffrn_reflns_number 2531
_diffrn_reflns_theta_full 27.460
_diffrn_reflns_theta_max 27.460
_diffrn_reflns_theta_min 5.540
_diffrn_standards_number 0
_exptl_absorpt_coefficient_mu 0.107
_exptl_absorpt_correction_T_max 0.95
_exptl_absorpt_correction_T_min 0.68
_exptl_absorpt_correction_type multi-scan
_exptl_absorpt_process_details '(DENZO/SCALEPACK; Otwinowski & Minor, 1997)'
_exptl_crystal_colour colourless
_exptl_crystal_density_diffrn 1.287
_exptl_crystal_description cylinder
_exptl_crystal_F_000 248
_exptl_crystal_size_max 0.70
_exptl_crystal_size_mid 0.30
_exptl_crystal_size_min 0.30
_exptl_crystal_size_rad 0.30
_refine_diff_density_max 0.25
_refine_diff_density_min -0.22
_refine_ls_extinction_method None
_refine_ls_goodness_of_fit_ref 1.0074
_refine_ls_hydrogen_treatment refxyz
_refine_ls_matrix_type full
_refine_ls_number_parameters 106
_refine_ls_number_reflns 1343
_refine_ls_number_restraints 34
_refine_ls_R_factor_all 0.0417
_refine_ls_R_factor_gt 0.0363
_refine_ls_shift/su_max 0.000179
_refine_ls_structure_factor_coef Fsqd
_refine_ls_weighting_details
;
w=1/[\s^2^(F)+0.04 + 0.19P] where P = (max(F~o~^2^, 0)+2F~c~^2^)/3
;
_refine_ls_weighting_scheme calc
_refine_ls_wR_factor_all 0.0954
_refine_ls_wR_factor_gt 0.0924
_refine_ls_wR_factor_ref 0.0954
_reflns_number_gt 1184
_reflns_number_total 1343
_reflns_threshold_expression I>2\s(I)
_cod_data_source_file cf6428.cif
_cod_data_source_block I
_cod_depositor_comments
;
The following automatic conversions were performed:
'_symmetry_cell_setting' value 'Monoclinic' changed to 'monoclinic'
according to '/home/saulius/struct/CIF-dictionaries/cif_core.dic'
dictionary named 'cif_core.dic' version 2.4.1 from 2010-06-29.

Automatic conversion script
Id: cif_fix_enum 1527 2010-12-29 10:47:43Z saulius 

The following automatic conversions were performed:

'_symmetry_cell_setting' value 'Monoclinic' changed to 'monoclinic'
according to /home/saulius/struct/CIF-dictionaries/cif_core.dic
dictionary named 'cif_core.dic' version 2.4.1 from 2010-06-29.

Automatic conversion script
Id: cif_fix_values 1715 2011-07-08 13:25:40Z adriana 
;
_cod_original_sg_symbol_H-M 'P 1 21/c 1 '
_cod_database_code 2206365
_cod_database_fobs_code 2206365

loop_
_symmetry_equiv_pos_as_xyz
x,y,z
-x,-y,-z
-x,y+1/2,-z+1/2
x,-y+1/2,z+1/2

loop_
_atom_site_label
_atom_site_fract_x
_atom_site_fract_y
_atom_site_fract_z
_atom_site_U_iso_or_equiv
_atom_site_adp_type
_atom_site_occupancy
_atom_site_disorder_assembly
_atom_site_disorder_group
_atom_site_type_symbol
C1 0.98275(18) 0.27935(14) 0.16468(9) 0.0295 Uani 1.0000 . . C
C2 0.8961(2) 0.29879(15) 0.27279(9) 0.0326 Uani 1.0000 . . C
C3 0.71045(17) 0.42745(13) 0.27155(8) 0.0266 Uani 1.0000 . . C
O4 0.68130(14) 0.52847(11) 0.19950(7) 0.0377 Uani 1.0000 . . O
C5 0.5717(2) 0.41962(18) 0.36442(10) 0.0374 Uani 1.0000 . . C
O6 1.15380(13) 0.38125(11) 0.15274(6) 0.0336 Uani 1.0000 . . O
C7 1.2470(2) 0.3743(2) 0.05022(10) 0.0447 Uani 1.0000 . . C
O8 0.90835(17) 0.18382(13) 0.09654(8) 0.0499 Uani 1.0000 . . O
H21 0.839(2) 0.1936(17) 0.2936(10) 0.0468 Uiso 1.0000 . . H
H22 1.014(2) 0.3354(17) 0.3247(11) 0.0469 Uiso 1.0000 . . H
H51 0.472(3) 0.5128(19) 0.3641(12) 0.0651 Uiso 1.0000 . . H
H52 0.489(3) 0.3144(18) 0.3609(12) 0.0660 Uiso 1.0000 . . H
H53 0.669(2) 0.418(2) 0.4325(11) 0.0652 Uiso 1.0000 . . H
H71 1.382(4) 0.438(4) 0.056(2) 0.0803 Uiso 0.5000 1 1 H
H72 1.138(4) 0.411(4) -0.0067(17) 0.0792 Uiso 0.5000 1 1 H
H73 1.281(5) 0.259(2) 0.037(2) 0.0794 Uiso 0.5000 1 1 H
H74 1.366(4) 0.295(3) 0.054(2) 0.0796 Uiso 0.5000 1 2 H
H75 1.307(5) 0.485(3) 0.040(2) 0.0798 Uiso 0.5000 1 2 H
H76 1.131(4) 0.348(4) -0.0065(17) 0.0794 Uiso 0.5000 1 2 H

loop_
_atom_site_aniso_label
_atom_site_aniso_U_11
_atom_site_aniso_U_22
_atom_site_aniso_U_33
_atom_site_aniso_U_12
_atom_site_aniso_U_13
_atom_site_aniso_U_23
C1 0.0310(5) 0.0281(5) 0.0297(5) 0.0021(4) 0.0038(4) 0.0019(4)
C2 0.0367(6) 0.0318(6) 0.0303(6) 0.0053(5) 0.0082(4) 0.0072(4)
C3 0.0264(5) 0.0263(5) 0.0266(5) -0.0032(4) 0.0006(4) 0.0000(4)
O4 0.0381(5) 0.0357(5) 0.0392(5) 0.0039(4) 0.0035(3) 0.0119(4)
C5 0.0353(6) 0.0451(7) 0.0326(6) 0.0034(5) 0.0082(5) 0.0002(5)
O6 0.0342(4) 0.0409(5) 0.0266(4) -0.0062(3) 0.0067(3) -0.0018(3)
C7 0.0391(7) 0.0651(9) 0.0316(6) -0.0047(6) 0.0119(5) -0.0002(6)
O8 0.0563(6) 0.0516(6) 0.0426(5) -0.0191(5) 0.0090(4) -0.0136(4)

loop_
_atom_type_symbol
_atom_type_scat_dispersion_real
_atom_type_scat_dispersion_imag
_atom_type_scat_source
C 0.0033 0.0016 'International Tables Vol C 4.2.6.8 and 6.1.1.4'
H 0.0000 0.0000 'International Tables Vol C 4.2.6.8 and 6.1.1.4'
O 0.0106 0.0060 'International Tables Vol C 4.2.6.8 and 6.1.1.4'

loop_
_geom_angle_atom_site_label_1
_geom_angle_atom_site_label_2
_geom_angle_atom_site_label_3
_geom_angle
_geom_angle_publ_flag
C2 C1 O6 111.96(9) yes
C2 C1 O8 124.51(11) yes
O6 C1 O8 123.53(10) yes
C1 C2 C3 112.28(9) yes
C1 C2 H21 108.4(8) no
C3 C2 H21 108.9(8) no
C1 C2 H22 110.0(8) no
C3 C2 H22 107.0(8) no
H21 C2 H22 110.4(11) no
C2 C3 O4 121.15(10) yes
C2 C3 C5 115.27(9) yes
O4 C3 C5 123.58(10) yes
C3 C5 H51 111.0(9) no
C3 C5 H52 108.6(9) no
H51 C5 H52 111.2(11) no
C3 C5 H53 110.0(9) no
H51 C5 H53 109.4(12) no
H52 C5 H53 106.4(12) no
C1 O6 C7 116.27(9) yes
O6 C7 H71 108.2(14) no
O6 C7 H72 110.3(15) no
H71 C7 H72 113.4(16) no
O6 C7 H73 107.2(14) no
H71 C7 H73 109.5(16) no
H72 C7 H73 108.0(16) no
O6 C7 H74 109.6(15) no
O6 C7 H75 105.2(15) no
H74 C7 H75 109.3(16) no
O6 C7 H76 110.0(15) no
H74 C7 H76 111.9(16) no
H75 C7 H76 110.6(16) no

loop_
_geom_bond_atom_site_label_1
_geom_bond_atom_site_label_2
_geom_bond_distance
_geom_bond_publ_flag
C1 C2 1.5001(15) yes
C1 O6 1.3328(14) yes
C1 O8 1.1997(14) yes
C2 C3 1.5191(15) yes
C2 H21 0.957(13) no
C2 H22 0.960(13) no
C3 O4 1.2118(13) yes
C3 C5 1.4920(15) yes
C5 H51 0.958(14) no
C5 H52 0.978(14) no
C5 H53 0.983(13) no
O6 C7 1.4458(14) yes
C7 H71 0.958(18) no
C7 H72 0.965(18) no
C7 H73 0.970(18) no
C7 H74 0.957(18) no
C7 H75 0.973(18) no
C7 H76 0.969(18) no
